data_1548831
loop_
_publ_author_name
'Kotha, Sambasivarao'
'Cheekatla, Subba Rao'
'Gunta, Rama'

_publ_section_title
;
 7-Hydroxyhexacyclo[7.5.1.0^1,7^.0^6,13^.0^8,12^.0^10,14^]pentadecan-15-one-11-spirocyclopentane
;
_journal_coeditor_code BH4032
_journal_issue 1
_journal_name_full IUCrData
_journal_page_first x180090
_journal_paper_doi 10.1107/S2414314618000901
_journal_volume 3
_journal_year 2018
_chemical_formula_iupac 'C19 H24 O2'
_chemical_formula_moiety 'C19 H24 O2'
_chemical_formula_sum 'C19 H24 O2'
_chemical_formula_weight 284.38
_chemical_melting_point_gt 395
_chemical_melting_point_lt 397
_chemical_name_systematic 7-Hydroxyhexacyclo[7.5.1.0^1,7^.0^6,13^.0^8,12^.0^10,14^]pentadecan-15-one-11-spirocyclopentane
_space_group_crystal_system triclinic
_space_group_IT_number 2
_space_group_name_Hall '-P 1'
_space_group_name_H-M_alt 'P -1'
_symmetry_space_group_name_Hall '-P 1'
_symmetry_space_group_name_H-M 'P -1'
_atom_sites_solution_hydrogens geom
_atom_sites_solution_primary dual
_atom_sites_solution_secondary difmap
_audit_creation_method
;
Olex2 1.2-ac3
(compiled 2017.02.24 svn.r3390 for Rigaku Oxford Diffraction, GUI svn.r5318)
;
_cell_angle_alpha 114.539(4)
_cell_angle_beta 91.465(3)
_cell_angle_gamma 93.401(3)
_cell_formula_units_Z 2
_cell_length_a 6.3600(2)
_cell_length_b 11.0807(4)
_cell_length_c 11.5351(4)
_cell_measurement_reflns_used 5950
_cell_measurement_temperature 293(2)
_cell_measurement_theta_max 31.1930
_cell_measurement_theta_min 1.9260
_cell_volume 737.06(5)
_computing_cell_refinement
;
CrysAlisPro (Rigaku OD, 2015)
;
_computing_data_collection
;
CrysAlisPro (Rigaku OD, 2015)
;
_computing_data_reduction
;
CrysAlisPro (Rigaku OD, 2015)
;
_computing_molecular_graphics
;
<i>OLEX2</i> (Dolomanov <i>et al.</i>,  2009)
;
_computing_publication_material
;
<i>OLEX2</i> (Dolomanov <i>et al.</i>,  2009)
;
_computing_structure_refinement
;
<i>SHELXL2014/7</i> (Sheldrick, 2015b)
;
_computing_structure_solution
;
<i>SHELXT2014/5</i> (Sheldrick, 2015a)
;
_diffrn_ambient_temperature 293(2)
_diffrn_detector_area_resol_mean 28.5714
_diffrn_measured_fraction_theta_full 0.997
_diffrn_measured_fraction_theta_max 0.997
_diffrn_measurement_device 'Rigaku Saturn724+'
_diffrn_measurement_device_type 'Rigaku Saturn724+'
_diffrn_measurement_method '\w scans'
_diffrn_radiation_monochromator graphite
_diffrn_radiation_type MoK\a
_diffrn_radiation_wavelength 0.71073
_diffrn_reflns_av_R_equivalents 0.0441
_diffrn_reflns_limit_h_max 7
_diffrn_reflns_limit_h_min -7
_diffrn_reflns_limit_k_max 13
_diffrn_reflns_limit_k_min -13
_diffrn_reflns_limit_l_max 13
_diffrn_reflns_limit_l_min -13
_diffrn_reflns_number 7967
_diffrn_reflns_theta_full 24.997
_diffrn_reflns_theta_max 24.997
_diffrn_reflns_theta_min 1.944
_exptl_absorpt_coefficient_mu 0.081
_exptl_absorpt_correction_T_max 1.00000
_exptl_absorpt_correction_T_min 0.81501
_exptl_absorpt_correction_type multi-scan
_exptl_absorpt_process_details
;
(CrysAlisPro; Rigaku OD, 2015)
;
_exptl_crystal_colour colourless
_exptl_crystal_density_diffrn 1.281
_exptl_crystal_density_method 'not measured'
_exptl_crystal_description block
_exptl_crystal_F_000 308
_exptl_crystal_size_max 0.134
_exptl_crystal_size_mid 0.108
_exptl_crystal_size_min 0.062
_refine_diff_density_max 0.328
_refine_diff_density_min -0.253
_refine_ls_extinction_method none
_refine_ls_goodness_of_fit_ref 1.106
_refine_ls_hydrogen_treatment constr
_refine_ls_matrix_type full
_refine_ls_number_parameters 191
_refine_ls_number_reflns 2593
_refine_ls_number_restraints 0
_refine_ls_restrained_S_all 1.106
_refine_ls_R_factor_all 0.0519
_refine_ls_R_factor_gt 0.0439
_refine_ls_shift/su_max 0.000
_refine_ls_shift/su_mean 0.000
_refine_ls_structure_factor_coef Fsqd
_refine_ls_weighting_details 'w=1/[\s^2^(Fo^2^)+(0.0532P)^2^+0.2482P] where P=(Fo^2^+2Fc^2^)/3'
_refine_ls_weighting_scheme calc
_refine_ls_wR_factor_gt 0.1085
_refine_ls_wR_factor_ref 0.1144
_reflns_number_gt 2255
_reflns_number_total 2593
_reflns_threshold_expression 'I > 2\s(I)'
_cod_data_source_file bh4032sup1.cif
_cod_data_source_block I
_cod_original_cell_volume 737.07(5)
_cod_database_code 1548831

loop_
_space_group_symop_operation_xyz
'x, y, z'
'-x, -y, -z'

loop_
_atom_site_type_symbol
_atom_site_label
_atom_site_fract_x
_atom_site_fract_y
_atom_site_fract_z
_atom_site_U_iso_or_equiv
_atom_site_adp_type
_atom_site_calc_flag
_atom_site_occupancy
O O1 0.36404(17) 0.91284(11) 0.24611(11) 0.0252(3) Uani d 1
H H1 0.3257 0.9389 0.3193 0.038 Uiso calc 1
O O2 0.75618(16) 1.03470(11) 0.50985(10) 0.0259(3) Uani d 1
C C1 0.7323(2) 0.92662(15) 0.41932(15) 0.0199(3) Uani d 1
C C2 0.7505(2) 0.89395(15) 0.27990(15) 0.0198(3) Uani d 1
C C3 0.8338(3) 1.01079(16) 0.25321(16) 0.0249(4) Uani d 1
H H3A 0.9865 1.0123 0.2544 0.030 Uiso calc 1
H H3B 0.7976 1.0921 0.3226 0.030 Uiso calc 1
C C4 0.7555(3) 1.01269(17) 0.12836(16) 0.0284(4) Uani d 1
H H4A 0.6089 1.0331 0.1346 0.034 Uiso calc 1
H H4B 0.8355 1.0834 0.1162 0.034 Uiso calc 1
C C5 0.7737(3) 0.88268(17) 0.01230(16) 0.0303(4) Uani d 1
H H5A 0.9016 0.8440 0.0231 0.036 Uiso calc 1
H H5B 0.7855 0.9009 -0.0627 0.036 Uiso calc 1
C C6 0.5864(3) 0.78268(17) -0.00940(16) 0.0279(4) Uani d 1
H H6A 0.6022 0.7070 -0.0897 0.033 Uiso calc 1
H H6B 0.4604 0.8233 -0.0198 0.033 Uiso calc 1
C C7 0.5474(2) 0.72978(15) 0.09132(15) 0.0208(4) Uani d 1
H H7 0.4183 0.6701 0.0634 0.025 Uiso calc 1
C C8 0.5245(2) 0.82645(15) 0.22937(15) 0.0190(3) Uani d 1
C C9 0.5050(2) 0.73109(15) 0.30108(14) 0.0193(3) Uani d 1
H H9 0.3623 0.7183 0.3262 0.023 Uiso calc 1
C C10 0.5980(2) 0.59946(15) 0.20791(14) 0.0195(3) Uani d 1
H H10 0.4939 0.5245 0.1620 0.023 Uiso calc 1
C C11 0.7151(2) 0.65541(15) 0.12496(14) 0.0196(3) Uani d 1
H H11 0.7830 0.5903 0.0524 0.024 Uiso calc 1
C C12 0.8694(2) 0.76285(15) 0.23240(14) 0.0188(3) Uani d 1
H H12 1.0116 0.7723 0.2050 0.023 Uiso calc 1
C C13 0.8622(2) 0.71750(15) 0.34580(14) 0.0197(3) Uani d 1
H H13 0.9938 0.7353 0.3983 0.024 Uiso calc 1
C C14 0.6743(2) 0.79265(15) 0.41509(14) 0.0206(4) Uani d 1
H H14 0.6398 0.7879 0.4955 0.025 Uiso calc 1
C C15 0.7715(2) 0.57240(15) 0.28579(15) 0.0214(4) Uani d 1
C C16 0.9272(3) 0.47262(16) 0.20525(16) 0.0264(4) Uani d 1
H H16A 0.8594 0.4104 0.1244 0.032 Uiso calc 1
H H16B 1.0491 0.5188 0.1887 0.032 Uiso calc 1
C C17 0.9918(3) 0.40057(18) 0.28674(17) 0.0354(4) Uani d 1
H H17A 1.0424 0.3147 0.2347 0.042 Uiso calc 1
H H17B 1.1004 0.4532 0.3516 0.042 Uiso calc 1
C C18 0.7878(3) 0.38491(17) 0.34615(17) 0.0357(5) Uani d 1
H H18A 0.8147 0.3666 0.4202 0.043 Uiso calc 1
H H18B 0.6931 0.3138 0.2851 0.043 Uiso calc 1
C C19 0.6968(3) 0.51950(16) 0.38404(16) 0.0272(4) Uani d 1
H H19A 0.7481 0.5803 0.4697 0.033 Uiso calc 1
H H19B 0.5440 0.5097 0.3814 0.033 Uiso calc 1

loop_
_atom_site_aniso_label
_atom_site_aniso_U_11
_atom_site_aniso_U_22
_atom_site_aniso_U_33
_atom_site_aniso_U_12
_atom_site_aniso_U_13
_atom_site_aniso_U_23
O1 0.0202(6) 0.0262(6) 0.0305(7) 0.0069(5) 0.0017(5) 0.0125(6)
O2 0.0223(6) 0.0205(6) 0.0259(6) 0.0006(5) -0.0008(5) 0.0008(5)
C1 0.0121(7) 0.0193(8) 0.0229(8) 0.0024(6) -0.0019(6) 0.0035(7)
C2 0.0185(8) 0.0169(8) 0.0211(8) 0.0002(6) -0.0006(6) 0.0053(7)
C3 0.0228(8) 0.0185(8) 0.0314(9) -0.0008(6) 0.0003(7) 0.0089(7)
C4 0.0289(9) 0.0242(9) 0.0373(10) -0.0007(7) 0.0034(7) 0.0182(8)
C5 0.0361(10) 0.0316(10) 0.0286(9) 0.0020(8) 0.0049(7) 0.0176(8)
C6 0.0342(9) 0.0272(9) 0.0241(9) 0.0017(7) -0.0016(7) 0.0129(8)
C7 0.0204(8) 0.0195(8) 0.0212(8) -0.0017(6) -0.0025(6) 0.0078(7)
C8 0.0152(7) 0.0189(8) 0.0229(8) 0.0017(6) -0.0007(6) 0.0087(7)
C9 0.0168(7) 0.0196(8) 0.0203(8) -0.0001(6) -0.0005(6) 0.0075(7)
C10 0.0215(8) 0.0156(8) 0.0187(8) -0.0014(6) -0.0016(6) 0.0050(6)
C11 0.0226(8) 0.0168(8) 0.0162(8) 0.0024(6) 0.0002(6) 0.0036(6)
C12 0.0160(7) 0.0188(8) 0.0195(8) 0.0016(6) 0.0013(6) 0.0058(7)
C13 0.0186(7) 0.0197(8) 0.0177(8) 0.0015(6) -0.0027(6) 0.0049(7)
C14 0.0216(8) 0.0210(8) 0.0165(8) 0.0012(6) 0.0000(6) 0.0053(7)
C15 0.0243(8) 0.0192(8) 0.0196(8) 0.0028(6) -0.0008(6) 0.0070(7)
C16 0.0297(9) 0.0209(8) 0.0241(9) 0.0057(7) -0.0024(7) 0.0046(7)
C17 0.0463(11) 0.0264(10) 0.0288(10) 0.0133(8) -0.0061(8) 0.0060(8)
C18 0.0572(12) 0.0227(9) 0.0279(9) 0.0032(8) -0.0057(9) 0.0117(8)
C19 0.0341(9) 0.0243(9) 0.0248(9) 0.0015(7) -0.0017(7) 0.0122(7)

loop_
_atom_type_symbol
_atom_type_description
_atom_type_scat_dispersion_real
_atom_type_scat_dispersion_imag
_atom_type_scat_source
C C 0.0033 0.0016 'International Tables Vol C Tables 4.2.6.8 and 6.1.1.4'
H H 0.0000 0.0000 'International Tables Vol C Tables 4.2.6.8 and 6.1.1.4'
O O 0.0106 0.0060 'International Tables Vol C Tables 4.2.6.8 and 6.1.1.4'

loop_
_geom_angle_atom_site_label_1
_geom_angle_atom_site_label_2
_geom_angle_atom_site_label_3
_geom_angle
C8 O1 H1 109.5
O2 C1 C14 130.14(14)
O2 C1 C2 128.57(14)
C14 C1 C2 101.29(12)
H6A C6 H6B 107.1
C7 C6 H6A 107.7
C7 C6 H6B 107.7
C5 C6 H6A 107.7
C5 C6 H6B 107.7
C5 C6 C7 118.51(14)
H3A C3 H3B 107.3
C4 C3 H3A 108.1
C4 C3 H3B 108.1
C2 C3 H3A 108.1
C2 C3 H3B 108.1
C2 C3 C4 116.65(14)
C6 C7 H7 107.2
C6 C7 C8 119.86(13)
C11 C7 C6 119.97(13)
C11 C7 H7 107.2
C11 C7 C8 94.09(11)
C8 C7 H7 107.2
C14 C13 H13 115.6
C14 C13 C12 99.50(11)
C15 C13 H13 115.6
C15 C13 C14 102.84(12)
C15 C13 C12 105.66(12)
C12 C13 H13 115.6
C6 C5 H5A 109.0
C6 C5 H5B 109.0
H5A C5 H5B 107.8
C4 C5 C6 112.79(14)
C4 C5 H5A 109.0
C4 C5 H5B 109.0
C9 C10 H10 115.4
C11 C10 H10 115.4
C11 C10 C9 98.14(11)
C15 C10 H10 115.4
C15 C10 C9 105.94(12)
C15 C10 C11 104.71(12)
C3 C4 H4A 108.8
C3 C4 H4B 108.8
C5 C4 C3 113.87(13)
C5 C4 H4A 108.8
C5 C4 H4B 108.8
H4A C4 H4B 107.7
C1 C14 C13 100.18(12)
C1 C14 H14 117.5
C1 C14 C9 103.04(12)
C13 C14 H14 117.5
C13 C14 C9 98.00(11)
C9 C14 H14 117.5
C1 C2 C3 114.04(13)
C1 C2 C12 102.23(12)
C1 C2 C8 99.12(11)
C3 C2 C12 120.17(13)
C3 C2 C8 120.48(13)
C8 C2 C12 97.08(11)
H17A C17 H17B 109.1
C16 C17 H17A 111.2
C16 C17 H17B 111.2
C18 C17 H17A 111.2
C18 C17 H17B 111.2
C18 C17 C16 102.78(14)
C10 C9 H9 114.2
C10 C9 C8 104.35(11)
C14 C9 C10 103.93(12)
C14 C9 H9 114.2
C14 C9 C8 104.67(11)
C8 C9 H9 114.2
H19A C19 H19B 108.7
C15 C19 H19A 110.5
C15 C19 H19B 110.5
C18 C19 H19A 110.5
C18 C19 H19B 110.5
C18 C19 C15 106.10(13)
C17 C16 H16A 110.8
C17 C16 H16B 110.8
C17 C16 C15 104.70(13)
H16A C16 H16B 108.9
C15 C16 H16A 110.8
C15 C16 H16B 110.8
C7 C11 C10 102.41(12)
C7 C11 H11 115.6
C7 C11 C12 107.14(12)
C10 C11 H11 115.6
C10 C11 C12 98.33(11)
C12 C11 H11 115.6
C13 C15 C19 113.97(13)
C13 C15 C16 114.25(13)
C10 C15 C13 93.32(12)
C10 C15 C19 116.05(13)
C10 C15 C16 114.56(13)
C16 C15 C19 104.95(13)
C17 C18 C19 103.31(14)
C17 C18 H18A 111.1
C17 C18 H18B 111.1
C19 C18 H18A 111.1
C19 C18 H18B 111.1
H18A C18 H18B 109.1
C13 C12 H12 114.1
C2 C12 C13 105.03(11)
C2 C12 C11 104.64(11)
C2 C12 H12 114.1
C11 C12 C13 103.68(11)
C11 C12 H12 114.1
O1 C8 C7 114.29(12)
O1 C8 C2 115.98(12)
O1 C8 C9 116.75(12)
C7 C8 C2 105.24(12)
C7 C8 C9 102.90(12)
C2 C8 C9 99.74(11)

loop_
_geom_bond_atom_site_label_1
_geom_bond_atom_site_label_2
_geom_bond_distance
O2 C1 1.2163(19)
O1 H1 0.8200
O1 C8 1.4025(18)
C1 C14 1.489(2)
C1 C2 1.504(2)
C6 H6A 0.9700
C6 H6B 0.9700
C6 C7 1.522(2)
C6 C5 1.519(2)
C3 H3A 0.9700
C3 H3B 0.9700
C3 C4 1.521(2)
C3 C2 1.520(2)
C7 H7 0.9800
C7 C11 1.522(2)
C7 C8 1.523(2)
C13 H13 0.9800
C13 C14 1.541(2)
C13 C15 1.530(2)
C13 C12 1.585(2)
C5 H5A 0.9700
C5 H5B 0.9700
C5 C4 1.519(2)
C10 H10 0.9800
C10 C9 1.570(2)
C10 C11 1.526(2)
C10 C15 1.526(2)
C4 H4A 0.9700
C4 H4B 0.9700
C14 H14 0.9800
C14 C9 1.565(2)
C2 C12 1.572(2)
C2 C8 1.560(2)
C17 H17A 0.9700
C17 H17B 0.9700
C17 C16 1.527(2)
C17 C18 1.516(3)
C9 H9 0.9800
C9 C8 1.591(2)
C19 H19A 0.9700
C19 H19B 0.9700
C19 C15 1.549(2)
C19 C18 1.525(2)
C16 H16A 0.9700
C16 H16B 0.9700
C16 C15 1.546(2)
C11 H11 0.9800
C11 C12 1.578(2)
C18 H18A 0.9700
C18 H18B 0.9700
C12 H12 0.9800

loop_
_geom_torsion_atom_site_label_1
_geom_torsion_atom_site_label_2
_geom_torsion_atom_site_label_3
_geom_torsion_atom_site_label_4
_geom_torsion
O2 C1 C14 C13 -123.78(16)
O2 C1 C14 C9 135.46(16)
O2 C1 C2 C3 7.6(2)
O2 C1 C2 C12 138.86(15)
O2 C1 C2 C8 -121.79(16)
C1 C14 C9 C10 122.62(12)
C1 C14 C9 C8 13.42(14)
C1 C2 C12 C13 12.06(14)
C1 C2 C12 C11 120.91(12)
C1 C2 C8 O1 80.03(15)
C1 C2 C8 C7 -152.60(12)
C1 C2 C8 C9 -46.25(13)
C6 C7 C11 C10 -169.91(14)
C6 C7 C11 C12 87.20(16)
C6 C7 C8 O1 56.73(18)
C6 C7 C8 C2 -71.66(16)
C6 C7 C8 C9 -175.68(13)
C6 C5 C4 C3 84.99(18)
C3 C2 C12 C13 139.52(14)
C3 C2 C12 C11 -111.63(15)
C3 C2 C8 O1 -44.95(19)
C3 C2 C8 C7 82.42(16)
C3 C2 C8 C9 -171.23(13)
C7 C6 C5 C4 -63.8(2)
C7 C11 C12 C13 123.26(12)
C7 C11 C12 C2 13.41(15)
C13 C14 C9 C10 20.16(14)
C13 C14 C9 C8 -89.05(13)
C5 C6 C7 C11 -59.9(2)
C5 C6 C7 C8 55.3(2)
C10 C9 C8 O1 145.51(13)
C10 C9 C8 C7 19.49(14)
C10 C9 C8 C2 -88.75(13)
C10 C11 C12 C13 17.45(13)
C10 C11 C12 C2 -92.39(12)
C4 C3 C2 C1 -149.20(14)
C4 C3 C2 C12 88.96(17)
C4 C3 C2 C8 -31.6(2)
C14 C1 C2 C3 -173.38(12)
C14 C1 C2 C12 -42.10(13)
C14 C1 C2 C8 57.26(13)
C14 C13 C15 C10 59.45(13)
C14 C13 C15 C19 -61.02(16)
C14 C13 C15 C16 178.31(12)
C14 C13 C12 C2 20.92(14)
C14 C13 C12 C11 -88.63(13)
C14 C9 C8 O1 -105.59(14)
C14 C9 C8 C7 128.39(12)
C14 C9 C8 C2 20.15(14)
C2 C1 C14 C13 57.20(13)
C2 C1 C14 C9 -43.56(13)
C2 C3 C4 C5 -49.74(19)
C17 C16 C15 C13 106.45(16)
C17 C16 C15 C10 -147.55(14)
C17 C16 C15 C19 -19.11(17)
C9 C10 C11 C7 -49.50(13)
C9 C10 C11 C12 60.21(12)
C9 C10 C15 C13 -44.32(13)
C9 C10 C15 C19 74.45(16)
C9 C10 C15 C16 -162.93(13)
C16 C17 C18 C19 -42.56(17)
C11 C7 C8 O1 -175.07(12)
C11 C7 C8 C2 56.54(13)
C11 C7 C8 C9 -47.48(12)
C11 C10 C9 C14 -92.20(12)
C11 C10 C9 C8 17.24(14)
C11 C10 C15 C13 58.82(13)
C11 C10 C15 C19 177.59(13)
C11 C10 C15 C16 -59.79(16)
C15 C13 C14 C1 -155.62(12)
C15 C13 C14 C9 -50.74(13)
C15 C13 C12 C2 127.24(12)
C15 C13 C12 C11 17.69(14)
C15 C10 C9 C14 15.71(15)
C15 C10 C9 C8 125.15(12)
C15 C10 C11 C7 -158.42(12)
C15 C10 C11 C12 -48.72(14)
C15 C19 C18 C17 30.67(17)
C18 C17 C16 C15 38.27(17)
C18 C19 C15 C13 -132.77(14)
C18 C19 C15 C10 120.51(15)
C18 C19 C15 C16 -7.03(17)
C12 C13 C14 C1 -47.02(13)
C12 C13 C14 C9 57.85(13)
C12 C13 C15 C10 -44.42(13)
C12 C13 C15 C19 -164.89(12)
C12 C13 C15 C16 74.44(15)
C12 C2 C8 O1 -176.31(12)
C12 C2 C8 C7 -48.94(13)
C12 C2 C8 C9 57.41(12)
C8 C7 C11 C10 61.96(13)
C8 C7 C11 C12 -40.92(13)
C8 C2 C12 C13 -88.92(12)
C8 C2 C12 C11 19.94(13)

_cod_database_fobs_code 1548831
